data_7045256
loop_
_publ_author_name
'Liu, Guang-Ning'
'Zhao, Ruo-Yu'
'Xu, Hong'
'Wang, Zi-Han'
'Liu, Qi-Sheng'
'Shahid, Malik Zeeshan'
'Miao, Jin-Ling'
'Chen, Guozhu'
'Li, Cuncheng'

_publ_section_title
;
 The structures, water stabilities and photoluminescence properties of two
 types of iodocuprate(i)-based hybrids.
;
_journal_issue 7
_journal_name_full 'Dalton transactions (Cambridge, England : 2003)'
_journal_page_first 2306
_journal_page_last 2317
_journal_paper_doi 10.1039/c7dt04558a
_journal_volume 47
_journal_year 2018
_chemical_formula_moiety 'Cu2 I6, 2(I), 2(C6 H18 N3), 2(H2 O)'
_chemical_formula_sum 'C12 H40 Cu2 I8 N6 O2'
_chemical_formula_weight 1442.78
_space_group_crystal_system monoclinic
_space_group_IT_number 14
_space_group_name_Hall '-P 2ybc'
_space_group_name_H-M_alt 'P 1 21/c 1'
_symmetry_space_group_name_Hall '-P 2ybc'
_symmetry_space_group_name_H-M 'P 1 21/c 1'
_atom_sites_solution_hydrogens mixed
_atom_sites_solution_primary direct
_audit_creation_date 2017-07-21
_audit_creation_method
;
Olex2 1.2
(compiled 2017.03.28 svn.r3405 for OlexSys, GUI svn.r5337)
;
_audit_update_record
;
2017-09-12 deposited with the CCDC.
2018-01-11 downloaded from the CCDC.
;
_cell_angle_alpha 90
_cell_angle_beta 98.660(6)
_cell_angle_gamma 90
_cell_formula_units_Z 2
_cell_length_a 9.1994(6)
_cell_length_b 12.3080(7)
_cell_length_c 14.8217(10)
_cell_measurement_reflns_used 3775
_cell_measurement_temperature 293(2)
_cell_measurement_theta_max 28.9830
_cell_measurement_theta_min 3.6960
_cell_volume 1659.07(18)
_computing_cell_refinement
;                                                           
CrysAlisPro, Agilent Technologies,                          
Version 1.171.37.35 (release 13-08-2014 CrysAlis171 .NET)   
(compiled Aug 13 2014,18:06:01)                             
;
_computing_data_collection
;                                                           
CrysAlisPro, Agilent Technologies,                          
Version 1.171.37.35 (release 13-08-2014 CrysAlis171 .NET)   
(compiled Aug 13 2014,18:06:01)                             
;
_computing_data_reduction
;                                                           
CrysAlisPro, Agilent Technologies,                          
Version 1.171.37.35 (release 13-08-2014 CrysAlis171 .NET)   
(compiled Aug 13 2014,18:06:01)                             
;
_computing_molecular_graphics 'Olex2 (Dolomanov et al., 2009)'
_computing_publication_material 'Olex2 (Dolomanov et al., 2009)'
_computing_structure_refinement 'ShelXL (Sheldrick, 2015)'
_computing_structure_solution 'SIR2004 (Burla et al., 2007)'
_diffrn_ambient_temperature 293(2)
_diffrn_measured_fraction_theta_full 0.998
_diffrn_measured_fraction_theta_max 0.998
_diffrn_measurement_device_type 'multiwire proportional'
_diffrn_measurement_method 'phi and omega scans'
_diffrn_radiation_monochromator graphite
_diffrn_radiation_type MoK\a
_diffrn_radiation_wavelength 0.71073
_diffrn_reflns_av_R_equivalents 0.0384
_diffrn_reflns_av_unetI/netI 0.0385
_diffrn_reflns_Laue_measured_fraction_full 0.998
_diffrn_reflns_Laue_measured_fraction_max 0.998
_diffrn_reflns_limit_h_max 11
_diffrn_reflns_limit_h_min -11
_diffrn_reflns_limit_k_max 14
_diffrn_reflns_limit_k_min -14
_diffrn_reflns_limit_l_max 15
_diffrn_reflns_limit_l_min -17
_diffrn_reflns_number 9525
_diffrn_reflns_point_group_measured_fraction_full 0.998
_diffrn_reflns_point_group_measured_fraction_max 0.998
_diffrn_reflns_theta_full 25.242
_diffrn_reflns_theta_max 25.490
_diffrn_reflns_theta_min 3.236
_exptl_absorpt_coefficient_mu 8.745
_exptl_absorpt_correction_T_max 1.00000
_exptl_absorpt_correction_T_min 0.40565
_exptl_absorpt_correction_type multi-scan
_exptl_absorpt_process_details
;
CrysAlisPro, Agilent Technologies,
Version 1.171.37.35 (release 13-08-2014 CrysAlis171 .NET)
(compiled Aug 13 2014,18:06:01)
Empirical absorption correction using spherical harmonics,
 implemented in SCALE3 ABSPACK scaling algorithm.
;
_exptl_crystal_colour colorless
_exptl_crystal_density_diffrn 2.888
_exptl_crystal_description prism
_exptl_crystal_F_000 1304
_exptl_crystal_preparation Luminescent
_exptl_crystal_size_max 0.3
_exptl_crystal_size_mid 0.16
_exptl_crystal_size_min 0.14
_refine_diff_density_max 0.606
_refine_diff_density_min -0.746
_refine_diff_density_rms 0.135
_refine_ls_extinction_coef 0.00437(11)
_refine_ls_extinction_expression Fc^*^=kFc[1+0.001xFc^2^\l^3^/sin(2\q)]^-1/4^
_refine_ls_extinction_method 'SHELXL-2014/7 (Sheldrick 2014'
_refine_ls_goodness_of_fit_ref 1.015
_refine_ls_hydrogen_treatment constr
_refine_ls_matrix_type full
_refine_ls_number_parameters 141
_refine_ls_number_reflns 3078
_refine_ls_number_restraints 0
_refine_ls_restrained_S_all 1.015
_refine_ls_R_factor_all 0.0303
_refine_ls_R_factor_gt 0.0241
_refine_ls_shift/su_max 0.001
_refine_ls_shift/su_mean 0.000
_refine_ls_structure_factor_coef Fsqd
_refine_ls_weighting_details 'w=1/[\s^2^(Fo^2^)+(0.0190P)^2^] where P=(Fo^2^+2Fc^2^)/3'
_refine_ls_weighting_scheme calc
_refine_ls_wR_factor_gt 0.0501
_refine_ls_wR_factor_ref 0.0524
_reflns_Friedel_coverage 0.000
_reflns_number_gt 2676
_reflns_number_total 3078
_reflns_threshold_expression 'I > 2\s(I)'
_cod_data_source_file c7dt04558a2.cif
_cod_data_source_block compound_6
_cod_depositor_comments 'Adding full bibliography for 7045253--7045258.cif.'
_cod_database_code 7045256
_shelx_shelxl_version_number 2014/7
_shelx_space_group_comment
;
The symmetry employed for this shelxl refinement is uniquely defined
by the following loop, which should always be used as a source of
symmetry information in preference to the above space-group names.
They are only intended as comments.
;
_shelx_estimated_absorpt_t_max 1.00000
_shelx_estimated_absorpt_t_min 0.40565
_olex2_refinement_description
;
1. Fixed Uiso
 At 1.2 times of:
  All C(H,H) groups, All N(H) groups, All N(H,H) groups, All N(H,H,H) groups
 At 1.5 times of:
  All O(H,H) groups
2.a Free rotating group:
 O1W(H1WA,H1WB)
2.b Ternary CH refined with riding coordinates:
 N2(H2)
2.c Secondary CH2 refined with riding coordinates:
 N1(H1A,H1B), C1(H1C,H1D), C2(H2A,H2B), C3(H3D,H3E), C4(H4A,H4B), C5(H5A,H5B),
 C6(H6A,H6B)
2.d Idealised Me refined as rotating group:
 N3(H3A,H3B,H3C)
;
_olex2_submission_special_instructions 'No special instructions were received'

loop_
_space_group_symop_operation_xyz
'x, y, z'
'-x, y+1/2, -z+1/2'
'-x, -y, -z'
'x, -y-1/2, z-1/2'

loop_
_atom_site_label
_atom_site_type_symbol
_atom_site_fract_x
_atom_site_fract_y
_atom_site_fract_z
_atom_site_U_iso_or_equiv
_atom_site_adp_type
_atom_site_occupancy
_atom_site_site_symmetry_order
_atom_site_calc_flag
_atom_site_refinement_flags_posn
I1 I 1.19172(3) 0.01761(2) 0.60514(2) 0.02801(10) Uani 1 1 d .
I2 I 0.95150(3) 0.30492(2) 0.47268(2) 0.03052(10) Uani 1 1 d .
I3 I 0.74583(3) 0.11205(3) 0.65587(2) 0.03245(10) Uani 1 1 d .
I4 I 0.41562(3) 0.08095(3) 0.10931(2) 0.03718(11) Uani 1 1 d .
Cu1 Cu 0.93449(7) 0.10396(5) 0.53419(5) 0.04172(18) Uani 1 1 d .
N1 N 0.5638(4) 0.2393(3) 0.4433(2) 0.0330(10) Uani 1 1 d .
H1A H 0.5392 0.3009 0.4686 0.040 Uiso 1 1 calc R
H1B H 0.6518 0.2192 0.4718 0.040 Uiso 1 1 calc R
N2 N 0.3105(4) 0.2028(3) 0.3053(2) 0.0197(8) Uani 1 1 d .
H2 H 0.3402 0.1346 0.2793 0.024 Uiso 1 1 calc R
N3 N 0.0539(4) 0.0639(3) 0.1867(3) 0.0339(10) Uani 1 1 d .
H3A H 0.0896 0.0876 0.1378 0.041 Uiso 1 1 calc GR
H3B H -0.0348 0.0351 0.1697 0.041 Uiso 1 1 calc GR
H3C H 0.1137 0.0136 0.2150 0.041 Uiso 1 1 calc GR
C1 C 0.5727(5) 0.2587(4) 0.3460(3) 0.0315(11) Uani 1 1 d .
H1C H 0.6092 0.1939 0.3197 0.038 Uiso 1 1 calc R
H1D H 0.6414 0.3173 0.3406 0.038 Uiso 1 1 calc R
C2 C 0.4242(5) 0.2879(3) 0.2943(3) 0.0270(10) Uani 1 1 d .
H2A H 0.3931 0.3571 0.3161 0.032 Uiso 1 1 calc R
H2B H 0.4317 0.2958 0.2300 0.032 Uiso 1 1 calc R
C3 C 0.4549(5) 0.1545(4) 0.4556(3) 0.0339(12) Uani 1 1 d .
H3D H 0.4493 0.1460 0.5201 0.041 Uiso 1 1 calc R
H3E H 0.4856 0.0856 0.4328 0.041 Uiso 1 1 calc R
C4 C 0.3056(5) 0.1849(4) 0.4053(3) 0.0263(10) Uani 1 1 d .
H4A H 0.2360 0.1275 0.4124 0.032 Uiso 1 1 calc R
H4B H 0.2718 0.2507 0.4315 0.032 Uiso 1 1 calc R
C5 C 0.1656(4) 0.2366(3) 0.2531(3) 0.0268(10) Uani 1 1 d .
H5A H 0.1797 0.2529 0.1910 0.032 Uiso 1 1 calc R
H5B H 0.1355 0.3034 0.2797 0.032 Uiso 1 1 calc R
C6 C 0.0423(5) 0.1559(4) 0.2497(3) 0.0302(11) Uani 1 1 d .
H6A H 0.0409 0.1275 0.3106 0.036 Uiso 1 1 calc R
H6B H -0.0503 0.1931 0.2309 0.036 Uiso 1 1 calc R
O1W O 0.7792(4) -0.0171(3) 0.1211(2) 0.0433(9) Uani 1 1 d .
H1WA H 0.7084 0.0209 0.1346 0.065 Uiso 1 1 d G
H1WB H 0.7736 -0.0205 0.0634 0.065 Uiso 1 1 d G

loop_
_atom_site_aniso_label
_atom_site_aniso_U_11
_atom_site_aniso_U_22
_atom_site_aniso_U_33
_atom_site_aniso_U_23
_atom_site_aniso_U_13
_atom_site_aniso_U_12
I1 0.03051(18) 0.02596(17) 0.02756(19) -0.00480(13) 0.00440(13) 0.00003(13)
I2 0.02870(17) 0.02902(18) 0.0338(2) -0.00216(13) 0.00472(13) -0.00245(13)
I3 0.03440(19) 0.0399(2) 0.02350(19) 0.00100(14) 0.00586(13) 0.00661(15)
I4 0.0366(2) 0.0427(2) 0.0336(2) -0.00364(15) 0.00989(15) 0.00323(15)
Cu1 0.0420(4) 0.0419(4) 0.0406(4) -0.0011(3) 0.0041(3) -0.0010(3)
N1 0.025(2) 0.047(3) 0.025(2) 0.0013(19) -0.0034(16) -0.0016(19)
N2 0.0209(18) 0.0172(17) 0.021(2) -0.0007(15) 0.0039(15) 0.0001(15)
N3 0.030(2) 0.033(2) 0.036(3) 0.0078(19) -0.0020(18) -0.0058(19)
C1 0.025(2) 0.041(3) 0.030(3) -0.001(2) 0.008(2) -0.007(2)
C2 0.026(2) 0.025(2) 0.030(3) 0.006(2) 0.004(2) -0.008(2)
C3 0.026(2) 0.048(3) 0.026(3) 0.010(2) -0.001(2) -0.008(2)
C4 0.023(2) 0.037(3) 0.020(3) 0.005(2) 0.0068(19) 0.000(2)
C5 0.024(2) 0.021(2) 0.033(3) 0.006(2) -0.003(2) 0.004(2)
C6 0.028(2) 0.031(3) 0.031(3) 0.000(2) 0.002(2) 0.001(2)
O1W 0.033(2) 0.054(2) 0.043(2) -0.0009(19) 0.0075(16) -0.0040(18)

loop_
_atom_type_symbol
_atom_type_description
_atom_type_scat_dispersion_real
_atom_type_scat_dispersion_imag
_atom_type_scat_source
C C 0.0033 0.0016 'International Tables Vol C Tables 4.2.6.8 and 6.1.1.4'
H H 0.0000 0.0000 'International Tables Vol C Tables 4.2.6.8 and 6.1.1.4'
N N 0.0061 0.0033 'International Tables Vol C Tables 4.2.6.8 and 6.1.1.4'
O O 0.0106 0.0060 'International Tables Vol C Tables 4.2.6.8 and 6.1.1.4'
Cu Cu 0.3201 1.2651 'International Tables Vol C Tables 4.2.6.8 and 6.1.1.4'
I I -0.4742 1.8119 'International Tables Vol C Tables 4.2.6.8 and 6.1.1.4'

loop_
_geom_angle_atom_site_label_1
_geom_angle_atom_site_label_2
_geom_angle_atom_site_label_3
_geom_angle
_geom_angle_site_symmetry_1
_geom_angle_site_symmetry_3
Cu1 I1 Cu1 70.18(2) . 3_756
I1 Cu1 I1 109.82(2) . 3_756
I1 Cu1 I3 106.88(2) 3_756 .
I1 Cu1 I3 112.04(3) . .
I2 Cu1 I1 107.36(2) . 3_756
I2 Cu1 I1 114.44(2) . .
I2 Cu1 I3 105.91(2) . .
H1A N1 H1B 107.9 . .
C1 N1 H1A 109.2 . .
C1 N1 H1B 109.2 . .
C1 N1 C3 111.9(4) . .
C3 N1 H1A 109.2 . .
C3 N1 H1B 109.2 . .
C2 N2 H2 108.3 . .
C4 N2 H2 108.3 . .
C4 N2 C2 109.4(3) . .
C5 N2 H2 108.3 . .
C5 N2 C2 109.2(3) . .
C5 N2 C4 113.2(3) . .
H3A N3 H3B 109.5 . .
H3A N3 H3C 109.5 . .
H3B N3 H3C 109.5 . .
C6 N3 H3A 109.5 . .
C6 N3 H3B 109.5 . .
C6 N3 H3C 109.5 . .
N1 C1 H1C 109.5 . .
N1 C1 H1D 109.5 . .
N1 C1 C2 110.9(4) . .
H1C C1 H1D 108.1 . .
C2 C1 H1C 109.5 . .
C2 C1 H1D 109.5 . .
N2 C2 C1 111.7(3) . .
N2 C2 H2A 109.3 . .
N2 C2 H2B 109.3 . .
C1 C2 H2A 109.3 . .
C1 C2 H2B 109.3 . .
H2A C2 H2B 107.9 . .
N1 C3 H3D 109.6 . .
N1 C3 H3E 109.6 . .
N1 C3 C4 110.3(4) . .
H3D C3 H3E 108.1 . .
C4 C3 H3D 109.6 . .
C4 C3 H3E 109.6 . .
N2 C4 C3 111.3(3) . .
N2 C4 H4A 109.4 . .
N2 C4 H4B 109.4 . .
C3 C4 H4A 109.4 . .
C3 C4 H4B 109.4 . .
H4A C4 H4B 108.0 . .
N2 C5 H5A 108.2 . .
N2 C5 H5B 108.2 . .
N2 C5 C6 116.3(3) . .
H5A C5 H5B 107.4 . .
C6 C5 H5A 108.2 . .
C6 C5 H5B 108.2 . .
N3 C6 C5 113.6(4) . .
N3 C6 H6A 108.8 . .
N3 C6 H6B 108.8 . .
C5 C6 H6A 108.8 . .
C5 C6 H6B 108.8 . .
H6A C6 H6B 107.7 . .
H1WA O1W H1WB 109.5 . .

loop_
_geom_bond_atom_site_label_1
_geom_bond_atom_site_label_2
_geom_bond_distance
_geom_bond_site_symmetry_2
I1 Cu1 2.6619(7) .
I1 Cu1 2.6701(7) 3_756
I2 Cu1 2.6489(7) .
I3 Cu1 2.6865(8) .
Cu1 I1 2.6701(7) 3_756
N1 H1A 0.8900 .
N1 H1B 0.8900 .
N1 C1 1.476(6) .
N1 C3 1.478(6) .
N2 H2 0.9800 .
N2 C2 1.506(5) .
N2 C4 1.505(5) .
N2 C5 1.495(5) .
N3 H3A 0.8900 .
N3 H3B 0.8900 .
N3 H3C 0.8900 .
N3 C6 1.481(6) .
C1 H1C 0.9700 .
C1 H1D 0.9700 .
C1 C2 1.506(6) .
C2 H2A 0.9700 .
C2 H2B 0.9700 .
C3 H3D 0.9700 .
C3 H3E 0.9700 .
C3 C4 1.509(6) .
C4 H4A 0.9700 .
C4 H4B 0.9700 .
C5 H5A 0.9700 .
C5 H5B 0.9700 .
C5 C6 1.503(6) .
C6 H6A 0.9700 .
C6 H6B 0.9700 .
O1W H1WA 0.8503 .
O1W H1WB 0.8498 .

loop_
_geom_torsion_atom_site_label_1
_geom_torsion_atom_site_label_2
_geom_torsion_atom_site_label_3
_geom_torsion_atom_site_label_4
_geom_torsion
N1 C1 C2 N2 -55.5(5)
N1 C3 C4 N2 57.2(5)
N2 C5 C6 N3 -75.4(5)
C1 N1 C3 C4 -57.1(5)
C2 N2 C4 C3 -56.1(5)
C2 N2 C5 C6 174.6(4)
C3 N1 C1 C2 56.2(5)
C4 N2 C2 C1 55.2(5)
C4 N2 C5 C6 -63.1(5)
C5 N2 C2 C1 179.6(4)
C5 N2 C4 C3 -178.2(4)
